data_2209525
loop_
_publ_author_name
'Ding, Yang-Jun'
'Zhao, Xia'
'Sun, Yu-Xi'
'Tian, Lai-Jin'

_publ_section_title
;
 (4-Aminobenzoato)tris(2-methyl-2-phenylpropyl)tin(IV)
;
_journal_coeditor_code HB2093
_journal_issue 7
_journal_name_full 'Acta Crystallographica Section E'
_journal_page_first m1673
_journal_page_last m1674
_journal_paper_doi 10.1107/S1600536806024044
_journal_volume 62
_journal_year 2006
_chemical_formula_iupac '[Sn (C10 H13)3 (C7 H6 N O2)]'
_chemical_formula_moiety 'C37 H45 N O2 Sn'
_chemical_formula_sum 'C37 H45 N O2 Sn'
_chemical_formula_weight 654.43
_chemical_name_systematic
;
(4-Aminobenzoato)tris(2-methyl-2-phenylpropyl)tin(IV)
;
_space_group_IT_number 19
_symmetry_cell_setting orthorhombic
_symmetry_space_group_name_Hall 'P 2ac 2ab'
_symmetry_space_group_name_H-M 'P 21 21 21'
_atom_sites_solution_hydrogens geom
_atom_sites_solution_primary direct
_atom_sites_solution_secondary difmap
_audit_creation_method SHELXL-97
_cell_angle_alpha 90.00
_cell_angle_beta 90.00
_cell_angle_gamma 90.00
_cell_formula_units_Z 8
_cell_length_a 13.1650(10)
_cell_length_b 13.4984(10)
_cell_length_c 38.507(3)
_cell_measurement_reflns_used 9977
_cell_measurement_temperature 295(2)
_cell_measurement_theta_max 25.22
_cell_measurement_theta_min 2.22
_cell_volume 6842.9(9)
_computing_cell_refinement 'SAINT (Bruker, 2002)'
_computing_data_collection 'SMART (Bruker, 2002)'
_computing_data_reduction SAINT
_computing_molecular_graphics 'ORTEP-3 (Farrugia, 1997)'
_computing_publication_material SHELXL97
_computing_structure_refinement 'SHELXL97 (Sheldrick, 1997)'
_computing_structure_solution 'SHELXS97 (Sheldrick, 1997)'
_diffrn_ambient_temperature 295(2)
_diffrn_measured_fraction_theta_full 1.000
_diffrn_measured_fraction_theta_max 1.000
_diffrn_measurement_device_type 'Bruker SMART APEX area-detector'
_diffrn_measurement_method '\f and \w'
_diffrn_radiation_monochromator graphite
_diffrn_radiation_source 'fine-focus sealed tube'
_diffrn_radiation_type MoK\a
_diffrn_radiation_wavelength 0.71073
_diffrn_reflns_av_R_equivalents 0.0316
_diffrn_reflns_av_sigmaI/netI 0.0333
_diffrn_reflns_limit_h_max 16
_diffrn_reflns_limit_h_min -16
_diffrn_reflns_limit_k_max 16
_diffrn_reflns_limit_k_min -16
_diffrn_reflns_limit_l_max 48
_diffrn_reflns_limit_l_min -48
_diffrn_reflns_number 55565
_diffrn_reflns_theta_full 26.50
_diffrn_reflns_theta_max 26.50
_diffrn_reflns_theta_min 1.06
_diffrn_standards_decay_% 0
_diffrn_standards_interval_time 0
_diffrn_standards_number 0
_exptl_absorpt_coefficient_mu 0.777
_exptl_absorpt_correction_T_max 0.800
_exptl_absorpt_correction_T_min 0.757
_exptl_absorpt_correction_type multi-scan
_exptl_absorpt_process_details '(SADABS; Bruker, 2002)'
_exptl_crystal_colour colorless
_exptl_crystal_density_diffrn 1.270
_exptl_crystal_density_method 'not measured'
_exptl_crystal_description block
_exptl_crystal_F_000 2720
_exptl_crystal_size_max 0.38
_exptl_crystal_size_mid 0.35
_exptl_crystal_size_min 0.30
_refine_diff_density_max 0.793
_refine_diff_density_min -0.795
_refine_ls_abs_structure_details 'Flack (1983), 6368 Friedel pairs'
_refine_ls_abs_structure_Flack 0.02(2)
_refine_ls_extinction_method none
_refine_ls_goodness_of_fit_ref 1.159
_refine_ls_hydrogen_treatment constr
_refine_ls_matrix_type full
_refine_ls_number_parameters 739
_refine_ls_number_reflns 14187
_refine_ls_number_restraints 0
_refine_ls_restrained_S_all 1.159
_refine_ls_R_factor_all 0.0555
_refine_ls_R_factor_gt 0.0471
_refine_ls_shift/su_max 0.001
_refine_ls_shift/su_mean 0.000
_refine_ls_structure_factor_coef Fsqd
_refine_ls_weighting_details 'calc w=1/[\s^2^(Fo^2^)+(0.0374P)^2^+4.2443P] where P=(Fo^2^+2Fc^2^)/3'
_refine_ls_weighting_scheme calc
_refine_ls_wR_factor_gt 0.1014
_refine_ls_wR_factor_ref 0.1048
_reflns_number_gt 12378
_reflns_number_total 14187
_reflns_threshold_expression I>2\s(I)
_cod_data_source_file hb2093.cif
_cod_data_source_block I
_cod_database_code 2209525
_cod_database_fobs_code 2209525

loop_
_symmetry_equiv_pos_as_xyz
'x, y, z'
'-x+1/2, -y, z+1/2'
'x+1/2, -y+1/2, -z'
'-x, y+1/2, -z+1/2'

loop_
_atom_site_type_symbol
_atom_site_label
_atom_site_fract_x
_atom_site_fract_y
_atom_site_fract_z
_atom_site_U_iso_or_equiv
_atom_site_adp_type
_atom_site_calc_flag
_atom_site_refinement_flags
_atom_site_occupancy
Sn Sn1 -0.03450(3) 0.18043(3) 0.118563(8) 0.05751(9) Uani d . 1
O O1 -0.1784(2) 0.2143(3) 0.10111(8) 0.0682(10) Uani d . 1
O O2 -0.1304(3) 0.2062(5) 0.04652(10) 0.116(2) Uani d . 1
N N1 -0.5997(3) 0.3096(5) 0.02870(12) 0.0964(16) Uani d . 1
H H1C -0.6155 0.3119 0.0070 0.116 Uiso calc R 1
H H1D -0.6451 0.3212 0.0442 0.116 Uiso calc R 1
C C1 -0.0249(4) 0.0225(4) 0.11045(13) 0.0650(13) Uani d . 1
H H1A -0.0050 -0.0069 0.1324 0.078 Uiso calc R 1
H H1B -0.0931 -0.0008 0.1055 0.078 Uiso calc R 1
C C2 0.0452(4) -0.0211(4) 0.08239(13) 0.0645(13) Uani d . 1
C C3 -0.0015(4) -0.0011(5) 0.04662(14) 0.0856(19) Uani d . 1
H H3A -0.0699 -0.0258 0.0461 0.128 Uiso calc R 1
H H3B 0.0380 -0.0338 0.0291 0.128 Uiso calc R 1
H H3C -0.0019 0.0690 0.0423 0.128 Uiso calc R 1
C C4 0.0464(5) -0.1346(4) 0.08779(18) 0.0904(19) Uani d . 1
H H4A -0.0216 -0.1598 0.0862 0.136 Uiso calc R 1
H H4B 0.0738 -0.1495 0.1103 0.136 Uiso calc R 1
H H4C 0.0877 -0.1649 0.0702 0.136 Uiso calc R 1
C C5 0.1532(4) 0.0161(4) 0.08485(14) 0.0653(13) Uani d . 1
C C6 0.1974(4) 0.0290(5) 0.11713(18) 0.0812(16) Uani d . 1
H H6 0.1597 0.0160 0.1370 0.097 Uiso calc R 1
C C7 0.2963(6) 0.0607(6) 0.1202(2) 0.105(2) Uani d . 1
H H7 0.3248 0.0694 0.1421 0.126 Uiso calc R 1
C C8 0.3526(6) 0.0795(7) 0.0913(3) 0.115(3) Uani d . 1
H H8 0.4200 0.0992 0.0934 0.137 Uiso calc R 1
C C9 0.3110(6) 0.0695(8) 0.0599(3) 0.130(3) Uani d . 1
H H9 0.3493 0.0828 0.0401 0.156 Uiso calc R 1
C C10 0.2097(5) 0.0390(7) 0.05670(19) 0.106(2) Uani d . 1
H H10 0.1808 0.0345 0.0347 0.127 Uiso calc R 1
C C11 0.0742(5) 0.2700(4) 0.09207(15) 0.0742(15) Uani d . 1
H H11A 0.1409 0.2430 0.0971 0.089 Uiso calc R 1
H H11B 0.0627 0.2617 0.0674 0.089 Uiso calc R 1
C C12 0.0785(5) 0.3821(4) 0.09939(17) 0.0803(17) Uani d . 1
C C13 -0.0228(7) 0.4288(6) 0.0880(3) 0.128(3) Uani d . 1
H H13A -0.0351 0.4137 0.0640 0.193 Uiso calc R 1
H H13B -0.0195 0.4993 0.0910 0.193 Uiso calc R 1
H H13C -0.0770 0.4025 0.1019 0.193 Uiso calc R 1
C C14 0.1629(7) 0.4295(6) 0.0767(2) 0.122(3) Uani d . 1
H H14A 0.1485 0.4176 0.0526 0.182 Uiso calc R 1
H H14B 0.2273 0.4007 0.0826 0.182 Uiso calc R 1
H H14C 0.1651 0.4996 0.0809 0.182 Uiso calc R 1
C C15 0.1031(5) 0.4027(4) 0.13701(18) 0.0817(17) Uani d . 1
C C16 0.0421(7) 0.4599(5) 0.1585(2) 0.113(3) Uani d . 1
H H16 -0.0156 0.4893 0.1491 0.136 Uiso calc R 1
C C17 0.0631(12) 0.4750(7) 0.1927(3) 0.156(5) Uani d . 1
H H17 0.0193 0.5111 0.2068 0.187 Uiso calc R 1
C C18 0.1518(14) 0.4346(9) 0.2057(3) 0.159(7) Uani d . 1
H H18 0.1691 0.4469 0.2287 0.190 Uiso calc R 1
C C19 0.2140(11) 0.3781(9) 0.1864(3) 0.154(5) Uani d . 1
H H19 0.2721 0.3497 0.1958 0.185 Uiso calc R 1
C C20 0.1884(6) 0.3639(6) 0.1518(2) 0.101(2) Uani d . 1
H H20 0.2316 0.3259 0.1381 0.121 Uiso calc R 1
C C21 -0.0700(4) 0.2260(4) 0.17058(12) 0.0648(13) Uani d . 1
H H21A -0.0170 0.2713 0.1780 0.078 Uiso calc R 1
H H21B -0.1326 0.2638 0.1696 0.078 Uiso calc R 1
C C22 -0.0826(5) 0.1473(4) 0.19945(12) 0.0657(13) Uani d . 1
C C23 -0.1734(5) 0.0817(6) 0.19081(18) 0.098(2) Uani d . 1
H H23A -0.2328 0.1222 0.1880 0.148 Uiso calc R 1
H H23B -0.1843 0.0354 0.2093 0.148 Uiso calc R 1
H H23C -0.1603 0.0464 0.1697 0.148 Uiso calc R 1
C C24 -0.1047(6) 0.2034(5) 0.23380(14) 0.093(2) Uani d . 1
H H24A -0.1669 0.2400 0.2315 0.139 Uiso calc R 1
H H24B -0.0500 0.2483 0.2386 0.139 Uiso calc R 1
H H24C -0.1109 0.1567 0.2525 0.139 Uiso calc R 1
C C25 0.0161(5) 0.0909(4) 0.20420(11) 0.0656(14) Uani d . 1
C C26 0.0223(7) -0.0115(5) 0.20748(16) 0.091(2) Uani d . 1
H H26 -0.0373 -0.0485 0.2065 0.109 Uiso calc R 1
C C27 0.1132(9) -0.0604(6) 0.2121(2) 0.111(3) Uani d . 1
H H27 0.1133 -0.1290 0.2140 0.133 Uiso calc R 1
C C28 0.2021(8) -0.0108(8) 0.21379(19) 0.116(3) Uani d . 1
H H28 0.2634 -0.0442 0.2165 0.139 Uiso calc R 1
C C29 0.1990(7) 0.0913(7) 0.2113(2) 0.115(3) Uani d . 1
H H29 0.2588 0.1277 0.2131 0.138 Uiso calc R 1
C C30 0.1093(6) 0.1388(5) 0.20644(16) 0.0883(19) Uani d . 1
H H30 0.1102 0.2075 0.2045 0.106 Uiso calc R 1
C C31 -0.1969(4) 0.2200(4) 0.06823(13) 0.0689(15) Uani d . 1
C C32 -0.3022(4) 0.2438(4) 0.05806(12) 0.0573(12) Uani d . 1
C C33 -0.3762(4) 0.2594(4) 0.08242(12) 0.0606(13) Uani d . 1
H H33 -0.3598 0.2544 0.1058 0.073 Uiso calc R 1
C C34 -0.4736(4) 0.2820(5) 0.07306(13) 0.0776(17) Uani d . 1
H H34 -0.5216 0.2938 0.0903 0.093 Uiso calc R 1
C C35 -0.5023(4) 0.2877(4) 0.03844(13) 0.0675(15) Uani d . 1
C C36 -0.4291(4) 0.2691(6) 0.01446(13) 0.095(2) Uani d . 1
H H36 -0.4460 0.2702 -0.0090 0.114 Uiso calc R 1
C C37 -0.3320(5) 0.2491(6) 0.02383(14) 0.105(3) Uani d . 1
H H37 -0.2838 0.2385 0.0065 0.126 Uiso calc R 1
Sn Sn1' 0.58820(3) 0.81177(2) 0.132280(7) 0.05580(9) Uani d . 1
O O1' 0.5565(3) 0.9516(2) 0.15099(8) 0.0713(10) Uani d . 1
O O2' 0.5469(5) 0.9041(3) 0.20527(10) 0.116(2) Uani d . 1
N N1' 0.4759(6) 1.3696(4) 0.22024(14) 0.116(2) Uani d . 1
H H1C' 0.4660 1.3846 0.2417 0.139 Uiso calc R 1
H H1D' 0.4755 1.4154 0.2047 0.139 Uiso calc R 1
C C1' 0.7491(4) 0.8037(4) 0.14042(13) 0.0691(14) Uani d . 1
H H1A' 0.7796 0.7839 0.1186 0.083 Uiso calc R 1
H H1B' 0.7727 0.8704 0.1452 0.083 Uiso calc R 1
C C2' 0.7936(5) 0.7351(4) 0.16913(13) 0.0642(14) Uani d . 1
C C3' 0.7646(6) 0.7753(4) 0.20478(15) 0.090(2) Uani d . 1
H H3D 0.7883 0.8423 0.2070 0.135 Uiso calc R 1
H H3E 0.7953 0.7351 0.2225 0.135 Uiso calc R 1
H H3F 0.6921 0.7738 0.2073 0.135 Uiso calc R 1
C C4' 0.9098(5) 0.7361(5) 0.16515(18) 0.0918(19) Uani d . 1
H H4D 0.9345 0.8024 0.1683 0.138 Uiso calc R 1
H H4E 0.9278 0.7130 0.1424 0.138 Uiso calc R 1
H H4F 0.9397 0.6936 0.1823 0.138 Uiso calc R 1
C C5' 0.7587(4) 0.6285(4) 0.16404(14) 0.0609(13) Uani d . 1
C C6' 0.7424(5) 0.5884(4) 0.13192(17) 0.0782(16) Uani d . 1
H H6' 0.7484 0.6286 0.1124 0.094 Uiso calc R 1
C C7' 0.7171(5) 0.4899(5) 0.1276(2) 0.094(2) Uani d . 1
H H7' 0.7070 0.4644 0.1054 0.113 Uiso calc R 1
C C8' 0.7071(7) 0.4309(6) 0.1555(3) 0.121(3) Uani d . 1
H H8' 0.6908 0.3643 0.1527 0.145 Uiso calc R 1
C C9' 0.7207(9) 0.4686(6) 0.1877(3) 0.143(4) Uani d . 1
H H9' 0.7125 0.4279 0.2070 0.171 Uiso calc R 1
C C10' 0.7467(7) 0.5667(5) 0.19225(19) 0.104(3) Uani d . 1
H H10' 0.7563 0.5915 0.2146 0.125 Uiso calc R 1
C C11' 0.4967(4) 0.7038(4) 0.15861(14) 0.0694(14) Uani d . 1
H H11C 0.5272 0.6394 0.1546 0.083 Uiso calc R 1
H H11D 0.5016 0.7169 0.1833 0.083 Uiso calc R 1
C C12' 0.3835(4) 0.6957(5) 0.14951(15) 0.0758(15) Uani d . 1
C C13' 0.3368(6) 0.6134(6) 0.1723(2) 0.114(3) Uani d . 1
H H13D 0.3693 0.5514 0.1672 0.171 Uiso calc R 1
H H13E 0.2654 0.6082 0.1674 0.171 Uiso calc R 1
H H13F 0.3465 0.6294 0.1963 0.171 Uiso calc R 1
C C14' 0.3326(6) 0.7936(6) 0.1581(2) 0.118(3) Uani d . 1
H H14D 0.3425 0.8085 0.1822 0.178 Uiso calc R 1
H H14E 0.2612 0.7890 0.1533 0.178 Uiso calc R 1
H H14F 0.3620 0.8452 0.1442 0.178 Uiso calc R 1
C C15' 0.3701(4) 0.6649(4) 0.11120(15) 0.0697(14) Uani d . 1
C C16' 0.4194(6) 0.5848(5) 0.09853(18) 0.0903(19) Uani d . 1
H H16' 0.4623 0.5484 0.1129 0.108 Uiso calc R 1
C C17' 0.4060(8) 0.5570(7) 0.0642(3) 0.121(3) Uani d . 1
H H17' 0.4384 0.5005 0.0560 0.146 Uiso calc R 1
C C18' 0.3479(9) 0.6094(10) 0.0426(3) 0.143(5) Uani d . 1
H H18' 0.3417 0.5901 0.0195 0.172 Uiso calc R 1
C C19' 0.2983(7) 0.6898(11) 0.0541(2) 0.135(4) Uani d . 1
H H19' 0.2570 0.7259 0.0392 0.162 Uiso calc R 1
C C20' 0.3094(5) 0.7189(6) 0.0887(2) 0.103(2) Uani d . 1
H H20' 0.2757 0.7750 0.0968 0.123 Uiso calc R 1
C C21' 0.5406(4) 0.8486(4) 0.08068(12) 0.0648(13) Uani d . 1
H H21C 0.4961 0.7961 0.0727 0.078 Uiso calc R 1
H H21D 0.4999 0.9083 0.0822 0.078 Uiso calc R 1
C C22' 0.6214(4) 0.8655(5) 0.05225(13) 0.0686(14) Uani d . 1
C C23' 0.6852(5) 0.9560(5) 0.06229(18) 0.098(2) Uani d . 1
H H23D 0.6413 1.0119 0.0658 0.146 Uiso calc R 1
H H23E 0.7325 0.9704 0.0440 0.146 Uiso calc R 1
H H23F 0.7216 0.9423 0.0833 0.146 Uiso calc R 1
C C24' 0.5642(5) 0.8919(6) 0.01800(15) 0.101(2) Uani d . 1
H H24D 0.5253 0.9513 0.0214 0.151 Uiso calc R 1
H H24E 0.5194 0.8386 0.0118 0.151 Uiso calc R 1
H H24F 0.6126 0.9021 -0.0003 0.151 Uiso calc R 1
C C25' 0.6821(4) 0.7732(5) 0.04630(12) 0.0702(16) Uani d . 1
C C26' 0.6341(5) 0.6836(6) 0.03994(16) 0.097(2) Uani d . 1
H H26' 0.5635 0.6813 0.0396 0.116 Uiso calc R 1
C C27' 0.6893(9) 0.5964(8) 0.0340(2) 0.127(3) Uani d . 1
H H27' 0.6552 0.5372 0.0299 0.152 Uiso calc R 1
C C28' 0.7917(10) 0.5982(10) 0.0341(2) 0.141(4) Uani d . 1
H H28' 0.8285 0.5406 0.0298 0.169 Uiso calc R 1
C C29' 0.8400(7) 0.6841(10) 0.04045(19) 0.128(3) Uani d . 1
H H29' 0.9106 0.6847 0.0410 0.153 Uiso calc R 1
C C30' 0.7887(5) 0.7698(7) 0.04604(15) 0.090(2) Uani d . 1
H H30' 0.8251 0.8278 0.0498 0.109 Uiso calc R 1
C C31' 0.5445(5) 0.9693(4) 0.18354(13) 0.0647(13) Uani d . 1
C C32' 0.5258(4) 1.0747(3) 0.19276(12) 0.0558(11) Uani d . 1
C C33' 0.5252(5) 1.1472(4) 0.16801(13) 0.0697(14) Uani d . 1
H H33' 0.5379 1.1310 0.1450 0.084 Uiso calc R 1
C C34' 0.5060(6) 1.2442(4) 0.17693(14) 0.086(2) Uani d . 1
H H34' 0.5024 1.2917 0.1595 0.103 Uiso calc R 1
C C35' 0.4921(5) 1.2729(4) 0.21085(14) 0.0702(16) Uani d . 1
C C36' 0.4926(6) 1.2003(4) 0.23536(13) 0.087(2) Uani d . 1
H H36' 0.4816 1.2166 0.2585 0.105 Uiso calc R 1
C C37' 0.5092(6) 1.1039(4) 0.22629(13) 0.093(2) Uani d . 1
H H37' 0.5091 1.0561 0.2437 0.112 Uiso calc R 1

loop_
_atom_site_aniso_label
_atom_site_aniso_U_11
_atom_site_aniso_U_22
_atom_site_aniso_U_33
_atom_site_aniso_U_12
_atom_site_aniso_U_13
_atom_site_aniso_U_23
Sn1 0.05504(17) 0.0731(2) 0.04441(15) 0.00272(18) -0.00284(14) 0.00597(16)
O1 0.0534(19) 0.103(3) 0.0477(18) 0.0108(18) -0.0099(15) 0.0081(17)
O2 0.067(2) 0.229(6) 0.052(2) 0.035(3) 0.0016(19) -0.005(3)
N1 0.056(3) 0.166(5) 0.067(3) 0.014(4) -0.007(2) -0.016(4)
C1 0.063(3) 0.072(3) 0.059(3) -0.003(3) 0.002(3) -0.004(2)
C2 0.056(3) 0.081(4) 0.057(3) 0.006(3) -0.004(2) -0.012(2)
C3 0.062(3) 0.137(6) 0.058(3) -0.009(3) -0.009(3) -0.014(3)
C4 0.085(4) 0.081(4) 0.104(5) -0.008(3) -0.002(4) -0.024(3)
C5 0.057(3) 0.073(3) 0.066(3) 0.004(3) -0.001(3) -0.009(3)
C6 0.065(3) 0.094(4) 0.085(4) -0.009(3) -0.014(3) 0.005(3)
C7 0.080(5) 0.114(5) 0.121(6) -0.006(4) -0.038(5) 0.012(5)
C8 0.065(4) 0.125(7) 0.153(8) -0.003(4) -0.008(5) -0.003(6)
C9 0.085(6) 0.172(9) 0.134(8) -0.016(6) 0.047(6) -0.018(7)
C10 0.082(5) 0.158(7) 0.078(4) -0.019(5) 0.011(4) -0.016(5)
C11 0.069(4) 0.094(4) 0.060(3) 0.001(3) 0.013(3) 0.006(3)
C12 0.088(4) 0.074(4) 0.079(4) 0.004(3) 0.012(4) 0.023(3)
C13 0.124(7) 0.101(6) 0.161(8) 0.015(5) -0.009(6) 0.037(5)
C14 0.145(7) 0.127(6) 0.093(5) -0.049(6) 0.030(5) 0.025(5)
C15 0.086(4) 0.063(3) 0.095(5) -0.020(3) 0.015(4) 0.010(3)
C16 0.147(7) 0.073(4) 0.120(6) -0.015(5) 0.024(6) -0.006(4)
C17 0.262(17) 0.089(7) 0.118(9) -0.041(8) 0.044(9) -0.028(6)
C18 0.29(2) 0.103(8) 0.087(7) -0.087(11) -0.033(9) 0.006(6)
C19 0.207(13) 0.129(8) 0.128(9) -0.085(9) -0.052(9) 0.027(7)
C20 0.103(5) 0.101(5) 0.098(5) -0.037(4) -0.011(4) 0.010(4)
C21 0.078(4) 0.068(3) 0.048(3) 0.006(3) -0.002(2) 0.003(2)
C22 0.087(4) 0.066(3) 0.044(2) -0.008(3) 0.003(3) 0.000(2)
C23 0.101(5) 0.108(5) 0.087(5) -0.034(4) 0.026(4) -0.011(4)
C24 0.141(6) 0.087(4) 0.050(3) 0.008(4) 0.016(3) -0.005(3)
C25 0.101(4) 0.063(3) 0.033(2) -0.005(3) -0.008(2) -0.001(2)
C26 0.136(6) 0.069(4) 0.067(4) -0.003(4) 0.025(4) 0.008(3)
C27 0.166(9) 0.077(5) 0.089(5) 0.039(6) 0.020(6) 0.016(4)
C28 0.133(8) 0.147(8) 0.068(4) 0.047(7) -0.026(5) -0.006(5)
C29 0.120(7) 0.120(7) 0.104(6) 0.019(5) -0.045(5) -0.030(5)
C30 0.103(5) 0.080(4) 0.081(4) -0.002(4) -0.034(4) -0.014(3)
C31 0.059(3) 0.101(4) 0.047(3) 0.014(3) -0.004(2) 0.008(3)
C32 0.051(3) 0.079(3) 0.042(2) 0.003(2) -0.003(2) 0.004(2)
C33 0.057(3) 0.086(3) 0.039(2) -0.010(3) -0.004(2) 0.000(2)
C34 0.055(3) 0.129(5) 0.048(3) 0.001(3) 0.005(2) -0.008(3)
C35 0.055(3) 0.100(4) 0.048(3) -0.002(3) -0.003(2) -0.007(3)
C36 0.070(4) 0.178(7) 0.038(3) 0.032(4) -0.003(2) 0.003(3)
C37 0.072(4) 0.201(8) 0.042(3) 0.040(4) 0.007(3) 0.012(4)
Sn1' 0.0747(2) 0.05122(16) 0.04146(15) -0.00148(18) 0.00253(15) -0.00411(14)
O1' 0.105(3) 0.0568(19) 0.0519(19) 0.0076(19) 0.0134(19) -0.0108(15)
O2' 0.233(7) 0.060(2) 0.054(2) 0.018(3) 0.009(3) 0.0060(18)
N1' 0.220(8) 0.058(3) 0.069(3) 0.015(4) 0.012(4) -0.008(2)
C1' 0.090(4) 0.062(3) 0.056(3) -0.005(3) -0.001(2) -0.006(3)
C2' 0.078(4) 0.063(3) 0.052(3) -0.008(3) -0.018(3) 0.000(2)
C3' 0.137(6) 0.072(4) 0.061(3) 0.002(4) -0.021(4) -0.007(3)
C4' 0.087(4) 0.088(4) 0.101(5) -0.014(4) -0.024(4) 0.010(3)
C5' 0.060(3) 0.062(3) 0.061(3) 0.002(2) -0.014(2) -0.003(2)
C6' 0.095(4) 0.070(3) 0.070(3) -0.003(3) 0.006(3) -0.016(3)
C7' 0.104(5) 0.075(4) 0.101(5) 0.005(4) -0.006(4) -0.030(4)
C8' 0.149(8) 0.063(4) 0.151(8) -0.004(5) -0.028(7) -0.008(5)
C9' 0.237(12) 0.070(5) 0.121(7) -0.026(6) -0.038(8) 0.023(5)
C10' 0.168(8) 0.066(4) 0.079(4) -0.014(4) -0.031(5) 0.007(3)
C11' 0.086(4) 0.063(3) 0.059(3) -0.014(3) 0.005(2) 0.012(2)
C12' 0.073(3) 0.074(3) 0.080(4) -0.004(3) 0.018(3) 0.006(3)
C13' 0.113(6) 0.131(6) 0.098(5) -0.054(5) 0.019(5) 0.018(5)
C14' 0.080(4) 0.123(6) 0.152(7) 0.013(5) 0.028(5) -0.037(6)
C15' 0.065(3) 0.067(4) 0.077(4) -0.014(3) 0.003(3) 0.011(3)
C16' 0.101(5) 0.080(4) 0.090(5) -0.017(4) 0.006(4) -0.006(3)
C17' 0.128(7) 0.125(7) 0.111(6) -0.030(6) 0.013(6) -0.041(5)
C18' 0.130(9) 0.215(14) 0.085(6) -0.076(9) -0.002(6) -0.021(7)
C19' 0.099(6) 0.219(12) 0.086(6) -0.037(8) -0.022(5) 0.043(7)
C20' 0.073(4) 0.133(7) 0.103(5) -0.002(4) 0.002(4) 0.020(5)
C21' 0.069(3) 0.077(3) 0.049(3) -0.007(3) -0.005(2) 0.000(2)
C22' 0.063(3) 0.099(4) 0.044(3) -0.010(3) -0.004(2) 0.007(3)
C23' 0.101(5) 0.101(5) 0.090(5) -0.032(4) -0.006(4) 0.023(4)
C24' 0.090(5) 0.158(7) 0.054(3) 0.000(4) -0.004(3) 0.022(4)
C25' 0.063(3) 0.119(5) 0.028(2) -0.006(3) 0.006(2) -0.010(2)
C26' 0.089(4) 0.122(6) 0.079(4) 0.000(5) -0.011(3) -0.031(5)
C27' 0.157(9) 0.139(8) 0.084(5) 0.024(7) -0.017(6) -0.049(5)
C28' 0.166(10) 0.182(11) 0.074(5) 0.063(9) -0.018(6) -0.055(6)
C29' 0.104(6) 0.204(10) 0.076(5) 0.032(8) 0.021(4) -0.026(7)
C30' 0.066(4) 0.150(7) 0.055(3) -0.008(4) 0.008(3) -0.006(4)
C31' 0.088(4) 0.056(3) 0.050(3) -0.001(3) 0.002(3) -0.006(2)
C32' 0.070(3) 0.052(3) 0.046(2) 0.000(2) -0.003(2) 0.000(2)
C33' 0.103(4) 0.065(3) 0.041(2) -0.010(3) 0.010(3) -0.003(2)
C34' 0.153(7) 0.053(3) 0.051(3) -0.008(3) 0.011(3) 0.006(2)
C35' 0.105(5) 0.057(3) 0.049(3) 0.008(3) -0.003(3) -0.007(2)
C36' 0.156(6) 0.066(3) 0.040(2) 0.016(4) 0.005(3) -0.006(2)
C37' 0.179(8) 0.062(3) 0.038(3) 0.012(4) 0.005(3) 0.005(2)

loop_
_atom_type_symbol
_atom_type_description
_atom_type_scat_dispersion_real
_atom_type_scat_dispersion_imag
_atom_type_scat_source
C C 0.0033 0.0016 'International Tables Vol C Tables 4.2.6.8 and 6.1.1.4'
H H 0.0000 0.0000 'International Tables Vol C Tables 4.2.6.8 and 6.1.1.4'
N N 0.0061 0.0033 'International Tables Vol C Tables 4.2.6.8 and 6.1.1.4'
O O 0.0106 0.0060 'International Tables Vol C Tables 4.2.6.8 and 6.1.1.4'
Sn Sn -0.6537 1.4246 'International Tables Vol C Tables 4.2.6.8 and 6.1.1.4'

loop_
_geom_angle_atom_site_label_1
_geom_angle_atom_site_label_2
_geom_angle_atom_site_label_3
_geom_angle
_geom_angle_publ_flag
O1 Sn1 C11 109.6(2) yes
O1 Sn1 C21 92.33(18) yes
C11 Sn1 C21 115.4(2) yes
O1 Sn1 C1 103.05(18) yes
C11 Sn1 C1 116.8(2) yes
C21 Sn1 C1 115.53(19) yes
C31 O1 Sn1 120.4(3) ?
C35 N1 H1C 120.0 ?
C35 N1 H1D 120.0 ?
H1C N1 H1D 120.0 ?
C2 C1 Sn1 121.0(4) ?
C2 C1 H1A 107.1 ?
Sn1 C1 H1A 107.1 ?
C2 C1 H1B 107.1 ?
Sn1 C1 H1B 107.1 ?
H1A C1 H1B 106.8 ?
C5 C2 C3 112.0(5) ?
C5 C2 C1 113.1(4) ?
C3 C2 C1 108.8(5) ?
C5 C2 C4 108.2(5) ?
C3 C2 C4 107.5(5) ?
C1 C2 C4 106.9(5) ?
C2 C3 H3A 109.5 ?
C2 C3 H3B 109.5 ?
H3A C3 H3B 109.5 ?
C2 C3 H3C 109.5 ?
H3A C3 H3C 109.5 ?
H3B C3 H3C 109.5 ?
C2 C4 H4A 109.5 ?
C2 C4 H4B 109.5 ?
H4A C4 H4B 109.5 ?
C2 C4 H4C 109.5 ?
H4A C4 H4C 109.5 ?
H4B C4 H4C 109.5 ?
C10 C5 C6 117.4(6) ?
C10 C5 C2 123.0(5) ?
C6 C5 C2 119.6(5) ?
C7 C6 C5 121.0(7) ?
C7 C6 H6 119.5 ?
C5 C6 H6 119.5 ?
C8 C7 C6 120.2(8) ?
C8 C7 H7 119.9 ?
C6 C7 H7 119.9 ?
C9 C8 C7 119.9(8) ?
C9 C8 H8 120.0 ?
C7 C8 H8 120.0 ?
C8 C9 C10 120.0(8) ?
C8 C9 H9 120.0 ?
C10 C9 H9 120.0 ?
C5 C10 C9 121.4(7) ?
C5 C10 H10 119.3 ?
C9 C10 H10 119.3 ?
C12 C11 Sn1 119.6(4) ?
C12 C11 H11A 107.4 ?
Sn1 C11 H11A 107.4 ?
C12 C11 H11B 107.4 ?
Sn1 C11 H11B 107.4 ?
H11A C11 H11B 106.9 ?
C15 C12 C13 112.5(6) ?
C15 C12 C11 111.4(5) ?
C13 C12 C11 108.6(6) ?
C15 C12 C14 108.1(6) ?
C13 C12 C14 107.0(6) ?
C11 C12 C14 109.2(6) ?
C12 C13 H13A 109.5 ?
C12 C13 H13B 109.5 ?
H13A C13 H13B 109.5 ?
C12 C13 H13C 109.5 ?
H13A C13 H13C 109.5 ?
H13B C13 H13C 109.5 ?
C12 C14 H14A 109.5 ?
C12 C14 H14B 109.5 ?
H14A C14 H14B 109.5 ?
C12 C14 H14C 109.5 ?
H14A C14 H14C 109.5 ?
H14B C14 H14C 109.5 ?
C20 C15 C16 116.2(8) ?
C20 C15 C12 120.5(7) ?
C16 C15 C12 123.4(7) ?
C17 C16 C15 122.9(10) ?
C17 C16 H16 118.6 ?
C15 C16 H16 118.6 ?
C16 C17 C18 117.5(12) ?
C16 C17 H17 121.2 ?
C18 C17 H17 121.2 ?
C19 C18 C17 122.6(12) ?
C19 C18 H18 118.7 ?
C17 C18 H18 118.7 ?
C18 C19 C20 117.6(13) ?
C18 C19 H19 121.2 ?
C20 C19 H19 121.2 ?
C15 C20 C19 123.2(10) ?
C15 C20 H20 118.4 ?
C19 C20 H20 118.4 ?
C22 C21 Sn1 119.8(3) ?
C22 C21 H21A 107.4 ?
Sn1 C21 H21A 107.4 ?
C22 C21 H21B 107.4 ?
Sn1 C21 H21B 107.4 ?
H21A C21 H21B 106.9 ?
C25 C22 C23 114.0(5) ?
C25 C22 C21 109.9(4) ?
C23 C22 C21 109.0(5) ?
C25 C22 C24 107.6(5) ?
C23 C22 C24 108.8(5) ?
C21 C22 C24 107.3(4) ?
C22 C23 H23A 109.5 ?
C22 C23 H23B 109.5 ?
H23A C23 H23B 109.5 ?
C22 C23 H23C 109.5 ?
H23A C23 H23C 109.5 ?
H23B C23 H23C 109.5 ?
C22 C24 H24A 109.5 ?
C22 C24 H24B 109.5 ?
H24A C24 H24B 109.5 ?
C22 C24 H24C 109.5 ?
H24A C24 H24C 109.5 ?
H24B C24 H24C 109.5 ?
C30 C25 C26 113.9(7) ?
C30 C25 C22 122.0(5) ?
C26 C25 C22 124.1(6) ?
C27 C26 C25 122.6(8) ?
C27 C26 H26 118.7 ?
C25 C26 H26 118.7 ?
C28 C27 C26 121.5(8) ?
C28 C27 H27 119.2 ?
C26 C27 H27 119.2 ?
C27 C28 C29 117.7(9) ?
C27 C28 H28 121.1 ?
C29 C28 H28 121.1 ?
C30 C29 C28 120.4(9) ?
C30 C29 H29 119.8 ?
C28 C29 H29 119.8 ?
C29 C30 C25 123.9(7) ?
C29 C30 H30 118.1 ?
C25 C30 H30 118.1 ?
O2 C31 O1 121.7(5) ?
O2 C31 C32 121.6(5) ?
O1 C31 C32 116.8(4) ?
C33 C32 C37 116.5(5) ?
C33 C32 C31 121.3(4) ?
C37 C32 C31 122.2(5) ?
C34 C33 C32 121.4(5) ?
C34 C33 H33 119.3 ?
C32 C33 H33 119.3 ?
C33 C34 C35 121.4(5) ?
C33 C34 H34 119.3 ?
C35 C34 H34 119.3 ?
C36 C35 N1 121.2(5) ?
C36 C35 C34 116.7(5) ?
N1 C35 C34 122.0(5) ?
C37 C36 C35 121.7(5) ?
C37 C36 H36 119.2 ?
C35 C36 H36 119.2 ?
C36 C37 C32 122.2(5) ?
C36 C37 H37 118.9 ?
C32 C37 H37 118.9 ?
O1' Sn1' C21' 93.01(18) yes
O1' Sn1' C1' 101.26(18) yes
C21' Sn1' C1' 115.9(2) yes
O1' Sn1' C11' 110.06(19) yes
C21' Sn1' C11' 115.6(2) yes
C1' Sn1' C11' 116.8(2) yes
C31' O1' Sn1' 122.4(3) ?
C35' N1' H1C' 120.0 ?
C35' N1' H1D' 120.0 ?
H1C' N1' H1D' 120.0 ?
C2' C1' Sn1' 120.4(4) ?
C2' C1' H1A' 107.2 ?
Sn1' C1' H1A' 107.2 ?
C2' C1' H1B' 107.2 ?
Sn1' C1' H1B' 107.2 ?
H1A' C1' H1B' 106.9 ?
C5' C2' C3' 112.1(5) ?
C5' C2' C4' 107.2(5) ?
C3' C2' C4' 109.6(5) ?
C5' C2' C1' 110.9(4) ?
C3' C2' C1' 109.5(5) ?
C4' C2' C1' 107.3(5) ?
C2' C3' H3D 109.5 ?
C2' C3' H3E 109.5 ?
H3D C3' H3E 109.5 ?
C2' C3' H3F 109.5 ?
H3D C3' H3F 109.5 ?
H3E C3' H3F 109.5 ?
C2' C4' H4D 109.5 ?
C2' C4' H4E 109.5 ?
H4D C4' H4E 109.5 ?
C2' C4' H4F 109.5 ?
H4D C4' H4F 109.5 ?
H4E C4' H4F 109.5 ?
C6' C5' C10' 117.1(5) ?
C6' C5' C2' 122.6(5) ?
C10' C5' C2' 120.3(5) ?
C5' C6' C7' 122.0(7) ?
C5' C6' H6' 119.0 ?
C7' C6' H6' 119.0 ?
C8' C7' C6' 119.8(7) ?
C8' C7' H7' 120.1 ?
C6' C7' H7' 120.1 ?
C7' C8' C9' 119.9(7) ?
C7' C8' H8' 120.1 ?
C9' C8' H8' 120.1 ?
C8' C9' C10' 120.6(8) ?
C8' C9' H9' 119.7 ?
C10' C9' H9' 119.7 ?
C5' C10' C9' 120.7(7) ?
C5' C10' H10' 119.7 ?
C9' C10' H10' 119.7 ?
C12' C11' Sn1' 119.0(4) ?
C12' C11' H11C 107.6 ?
Sn1' C11' H11C 107.6 ?
C12' C11' H11D 107.6 ?
Sn1' C11' H11D 107.6 ?
H11C C11' H11D 107.0 ?
C14' C12' C11' 108.5(5) ?
C14' C12' C13' 109.1(6) ?
C11' C12' C13' 108.0(5) ?
C14' C12' C15' 113.1(6) ?
C11' C12' C15' 110.4(4) ?
C13' C12' C15' 107.7(5) ?
C12' C13' H13D 109.5 ?
C12' C13' H13E 109.5 ?
H13D C13' H13E 109.5 ?
C12' C13' H13F 109.5 ?
H13D C13' H13F 109.5 ?
H13E C13' H13F 109.5 ?
C12' C14' H14D 109.5 ?
C12' C14' H14E 109.5 ?
H14D C14' H14E 109.5 ?
C12' C14' H14F 109.5 ?
H14D C14' H14F 109.5 ?
H14E C14' H14F 109.5 ?
C16' C15' C20' 118.2(7) ?
C16' C15' C12' 120.4(6) ?
C20' C15' C12' 121.4(6) ?
C15' C16' C17' 120.0(8) ?
C15' C16' H16' 120.0 ?
C17' C16' H16' 120.0 ?
C18' C17' C16' 121.6(10) ?
C18' C17' H17' 119.2 ?
C16' C17' H17' 119.2 ?
C17' C18' C19' 120.3(10) ?
C17' C18' H18' 119.9 ?
C19' C18' H18' 119.9 ?
C18' C19' C20' 119.4(10) ?
C18' C19' H19' 120.3 ?
C20' C19' H19' 120.3 ?
C15' C20' C19' 120.5(9) ?
C15' C20' H20' 119.7 ?
C19' C20' H20' 119.7 ?
C22' C21' Sn1' 119.4(4) ?
C22' C21' H21C 107.5 ?
Sn1' C21' H21C 107.5 ?
C22' C21' H21D 107.5 ?
Sn1' C21' H21D 107.5 ?
H21C C21' H21D 107.0 ?
C25' C22' C23' 114.2(5) ?
C25' C22' C21' 110.7(5) ?
C23' C22' C21' 108.4(5) ?
C25' C22' C24' 108.6(5) ?
C23' C22' C24' 107.2(5) ?
C21' C22' C24' 107.5(5) ?
C22' C23' H23D 109.5 ?
C22' C23' H23E 109.5 ?
H23D C23' H23E 109.5 ?
C22' C23' H23F 109.5 ?
H23D C23' H23F 109.5 ?
H23E C23' H23F 109.5 ?
C22' C24' H24D 109.5 ?
C22' C24' H24E 109.5 ?
H24D C24' H24E 109.5 ?
C22' C24' H24F 109.5 ?
H24D C24' H24F 109.5 ?
H24E C24' H24F 109.5 ?
C26' C25' C30' 115.2(7) ?
C26' C25' C22' 120.6(5) ?
C30' C25' C22' 124.2(6) ?
C25' C26' C27' 121.6(7) ?
C25' C26' H26' 119.2 ?
C27' C26' H26' 119.2 ?
C28' C27' C26' 120.2(10) ?
C28' C27' H27' 119.9 ?
C26' C27' H27' 119.9 ?
C29' C28' C27' 119.2(10) ?
C29' C28' H28' 120.4 ?
C27' C28' H28' 120.4 ?
C28' C29' C30' 122.0(9) ?
C28' C29' H29' 119.0 ?
C30' C29' H29' 119.0 ?
C29' C30' C25' 121.7(8) ?
C29' C30' H30' 119.1 ?
C25' C30' H30' 119.1 ?
O2' C31' O1' 122.2(5) ?
O2' C31' C32' 122.2(4) ?
O1' C31' C32' 115.5(4) ?
C33' C32' C37' 116.8(5) ?
C33' C32' C31' 121.3(4) ?
C37' C32' C31' 121.9(4) ?
C32' C33' C34' 120.6(5) ?
C32' C33' H33' 119.7 ?
C34' C33' H33' 119.7 ?
C35' C34' C33' 122.0(5) ?
C35' C34' H34' 119.0 ?
C33' C34' H34' 119.0 ?
C36' C35' N1' 120.2(5) ?
C36' C35' C34' 117.1(5) ?
N1' C35' C34' 122.7(5) ?
C35' C36' C37' 120.7(5) ?
C35' C36' H36' 119.7 ?
C37' C36' H36' 119.7 ?
C36' C37' C32' 122.8(5) ?
C36' C37' H37' 118.6 ?
C32' C37' H37' 118.6 ?

loop_
_geom_bond_atom_site_label_1
_geom_bond_atom_site_label_2
_geom_bond_distance
_geom_bond_publ_flag
Sn1 O1 2.061(3) yes
Sn1 C11 2.133(6) yes
Sn1 C21 2.147(5) yes
Sn1 C1 2.158(5) yes
C31 O1 1.292(6) yes
C31 O2 1.225(6) yes
N1 C35 1.368(7) ?
N1 H1C 0.8600 ?
N1 H1D 0.8600 ?
C1 C2 1.538(7) ?
C1 H1A 0.9700 ?
C1 H1B 0.9700 ?
C2 C5 1.511(8) ?
C2 C3 1.533(7) ?
C2 C4 1.545(8) ?
C3 H3A 0.9600 ?
C3 H3B 0.9600 ?
C3 H3C 0.9600 ?
C4 H4A 0.9600 ?
C4 H4B 0.9600 ?
C4 H4C 0.9600 ?
C5 C10 1.350(9) ?
C5 C6 1.384(8) ?
C6 C7 1.375(9) ?
C6 H6 0.9300 ?
C7 C8 1.361(11) ?
C7 H7 0.9300 ?
C8 C9 1.333(12) ?
C8 H8 0.9300 ?
C9 C10 1.401(11) ?
C9 H9 0.9300 ?
C10 H10 0.9300 ?
C11 C12 1.540(8) ?
C11 H11A 0.9700 ?
C11 H11B 0.9700 ?
C12 C15 1.510(9) ?
C12 C13 1.539(10) ?
C12 C14 1.552(9) ?
C13 H13A 0.9600 ?
C13 H13B 0.9600 ?
C13 H13C 0.9600 ?
C14 H14A 0.9600 ?
C14 H14B 0.9600 ?
C14 H14C 0.9600 ?
C15 C20 1.365(10) ?
C15 C16 1.388(10) ?
C16 C17 1.361(13) ?
C16 H16 0.9300 ?
C17 C18 1.383(17) ?
C17 H17 0.9300 ?
C18 C19 1.342(17) ?
C18 H18 0.9300 ?
C19 C20 1.385(12) ?
C19 H19 0.9300 ?
C20 H20 0.9300 ?
C21 C22 1.547(7) ?
C21 H21A 0.9700 ?
C21 H21B 0.9700 ?
C22 C25 1.516(8) ?
C22 C23 1.524(8) ?
C22 C24 1.552(7) ?
C23 H23A 0.9600 ?
C23 H23B 0.9600 ?
C23 H23C 0.9600 ?
C24 H24A 0.9600 ?
C24 H24B 0.9600 ?
C24 H24C 0.9600 ?
C25 C30 1.390(9) ?
C25 C26 1.391(8) ?
C26 C27 1.379(11) ?
C26 H26 0.9300 ?
C27 C28 1.350(12) ?
C27 H27 0.9300 ?
C28 C29 1.383(11) ?
C28 H28 0.9300 ?
C29 C30 1.358(10) ?
C29 H29 0.9300 ?
C30 H30 0.9300 ?
C31 C32 1.476(7) ?
C32 C33 1.368(7) ?
C32 C37 1.377(7) ?
C33 C34 1.366(7) ?
C33 H33 0.9300 ?
C34 C35 1.388(7) ?
C34 H34 0.9300 ?
C35 C36 1.358(7) ?
C36 C37 1.356(8) ?
C36 H36 0.9300 ?
C37 H37 0.9300 ?
Sn1' O1' 2.063(3) yes
Sn1' C21' 2.142(5) yes
Sn1' C1' 2.144(6) yes
Sn1' C11' 2.146(5) yes
C31' O1' 1.286(6) yes
C31' O2' 1.215(6) yes
N1' C35' 1.372(7) ?
N1' H1C' 0.8600 ?
N1' H1D' 0.8600 ?
C1' C2' 1.557(7) ?
C1' H1A' 0.9700 ?
C1' H1B' 0.9700 ?
C2' C5' 1.522(7) ?
C2' C3' 1.525(8) ?
C2' C4' 1.538(9) ?
C3' H3D 0.9600 ?
C3' H3E 0.9600 ?
C3' H3F 0.9600 ?
C4' H4D 0.9600 ?
C4' H4E 0.9600 ?
C4' H4F 0.9600 ?
C5' C6' 1.367(8) ?
C5' C10' 1.379(8) ?
C6' C7' 1.380(8) ?
C6' H6' 0.9300 ?
C7' C8' 1.346(11) ?
C7' H7' 0.9300 ?
C8' C9' 1.353(12) ?
C8' H8' 0.9300 ?
C9' C10' 1.380(10) ?
C9' H9' 0.9300 ?
C10' H10' 0.9300 ?
C11' C12' 1.535(8) ?
C11' H11C 0.9700 ?
C11' H11D 0.9700 ?
C12' C14' 1.518(9) ?
C12' C13' 1.542(8) ?
C12' C15' 1.543(8) ?
C13' H13D 0.9600 ?
C13' H13E 0.9600 ?
C13' H13F 0.9600 ?
C14' H14D 0.9600 ?
C14' H14E 0.9600 ?
C14' H14F 0.9600 ?
C15' C16' 1.352(9) ?
C15' C20' 1.385(9) ?
C16' C17' 1.387(11) ?
C16' H16' 0.9300 ?
C17' C18' 1.331(14) ?
C17' H17' 0.9300 ?
C18' C19' 1.342(15) ?
C18' H18' 0.9300 ?
C19' C20' 1.397(12) ?
C19' H19' 0.9300 ?
C20' H20' 0.9300 ?
C21' C22' 1.543(7) ?
C21' H21C 0.9700 ?
C21' H21D 0.9700 ?
C22' C25' 1.498(8) ?
C22' C23' 1.532(8) ?
C22' C24' 1.560(7) ?
C23' H23D 0.9600 ?
C23' H23E 0.9600 ?
C23' H23F 0.9600 ?
C24' H24D 0.9600 ?
C24' H24E 0.9600 ?
C24' H24F 0.9600 ?
C25' C26' 1.386(9) ?
C25' C30' 1.404(9) ?
C26' C27' 1.403(12) ?
C26' H26' 0.9300 ?
C27' C28' 1.348(13) ?
C27' H27' 0.9300 ?
C28' C29' 1.344(15) ?
C28' H28' 0.9300 ?
C29' C30' 1.357(12) ?
C29' H29' 0.9300 ?
C30' H30' 0.9300 ?
C31' C32' 1.486(7) ?
C32' C33' 1.366(7) ?
C32' C37' 1.368(7) ?
C33' C34' 1.376(7) ?
C33' H33' 0.9300 ?
C34' C35' 1.375(7) ?
C34' H34' 0.9300 ?
C35' C36' 1.361(7) ?
C36' C37' 1.365(8) ?
C36' H36' 0.9300 ?
C37' H37' 0.9300 ?

loop_
_geom_hbond_atom_site_label_D
_geom_hbond_atom_site_label_H
_geom_hbond_atom_site_label_A
_geom_hbond_site_symmetry_A
_geom_hbond_distance_DH
_geom_hbond_distance_HA
_geom_hbond_distance_DA
_geom_hbond_angle_DHA
N1 H1C O2 3_455 0.86 2.09 2.932(6) 168
N1' H1C' O2' 4_655 0.86 2.07 2.921(7) 173

loop_
_cod_related_entry_id
_cod_related_entry_database
_cod_related_entry_code
1 ChemSpider 24735814
